data_7233579
loop_
_publ_author_name
'Yulia A. Getmanenko'
'Sanjeev Singh'
'Bhupinder Sandhu'
'Cheng-Yin Wang'
'Tatiana Timofeeva'
'Bernard Kippelen'
'Seth R. Marder'

_publ_section_title
;
 Pyrrole[3,2-d:4,5-d']bisthiazole-bridged bis(naphthalene diimide)s as
 electron-transport materials
;
_journal_name_full 'Journal of Materials Chemistry C'
_journal_page_first 124
_journal_page_last 131
_journal_paper_doi 10.1039/C3TC31677G
_journal_volume 2
_journal_year 2014
_chemical_formula_moiety 'C30 H55 N3 S2 Si2'
_chemical_formula_sum 'C30 H55 N3 S2 Si2'
_chemical_formula_weight 578.07
_space_group_IT_number 2
_space_group_name_Hall '-P 1'
_space_group_name_H-M_alt 'P -1'
_symmetry_cell_setting triclinic
_symmetry_space_group_name_Hall '-P 1'
_symmetry_space_group_name_H-M 'P -1'
_atom_sites_solution_hydrogens mixed
_atom_sites_solution_primary direct
_atom_sites_solution_secondary difmap
_cell_angle_alpha 73.605(12)
_cell_angle_beta 78.698(12)
_cell_angle_gamma 74.512(12)
_cell_formula_units_Z 2
_cell_length_a 7.985(5)
_cell_length_b 11.898(7)
_cell_length_c 20.220(11)
_cell_measurement_reflns_used 3065
_cell_measurement_temperature 296(2)
_cell_measurement_theta_max 23.32
_cell_measurement_theta_min 2.74
_cell_volume 1760.8(18)
_computing_cell_refinement '<i>SAINT</i> (Bruker, 2001)'
_computing_data_collection '<i>APEX2</i> (Bruker, 2005)'
_computing_data_reduction '<i>SAINT</i> (Bruker, 2001)'
_computing_molecular_graphics '<i>SHELXTL</i> (Sheldrick, 2008)'
_computing_publication_material '<i>SHELXTL</i> (Sheldrick, 2008)'
_computing_structure_refinement '<i>SHELXTL</i> (Sheldrick, 2008)'
_computing_structure_solution '<i>SHELXTL</i> (Sheldrick, 2008)'
_diffrn_ambient_temperature 296(2)
_diffrn_measured_fraction_theta_full 0.984
_diffrn_measured_fraction_theta_max 0.984
_diffrn_radiation_monochromator graphite
_diffrn_radiation_source 'fine-focus sealed tube'
_diffrn_radiation_type MoK\a
_diffrn_radiation_wavelength 0.71073
_diffrn_reflns_av_R_equivalents 0.0372
_diffrn_reflns_av_sigmaI/netI 0.0491
_diffrn_reflns_limit_h_max 9
_diffrn_reflns_limit_h_min -9
_diffrn_reflns_limit_k_max 14
_diffrn_reflns_limit_k_min -14
_diffrn_reflns_limit_l_max 25
_diffrn_reflns_limit_l_min -25
_diffrn_reflns_number 17351
_diffrn_reflns_theta_full 26.44
_diffrn_reflns_theta_max 26.44
_diffrn_reflns_theta_min 1.83
_exptl_absorpt_coefficient_mu 0.241
_exptl_absorpt_correction_T_max 0.9928
_exptl_absorpt_correction_T_min 0.9810
_exptl_absorpt_correction_type multi-scan
_exptl_absorpt_process_details '<i>SADABS</i> (Sheldrick, 2003)'
_exptl_crystal_colour colorless
_exptl_crystal_density_diffrn 1.090
_exptl_crystal_density_meas ?
_exptl_crystal_density_method 'not measured'
_exptl_crystal_description Plate
_exptl_crystal_F_000 632
_exptl_crystal_size_max 0.08
_exptl_crystal_size_mid 0.05
_exptl_crystal_size_min 0.03
_refine_diff_density_max 0.291
_refine_diff_density_min -0.206
_refine_diff_density_rms 0.040
_refine_ls_extinction_method none
_refine_ls_goodness_of_fit_ref 1.009
_refine_ls_hydrogen_treatment constr
_refine_ls_matrix_type full
_refine_ls_number_parameters 334
_refine_ls_number_reflns 7112
_refine_ls_number_restraints 0
_refine_ls_restrained_S_all 1.009
_refine_ls_R_factor_all 0.0792
_refine_ls_R_factor_gt 0.0463
_refine_ls_shift/su_max 0.000
_refine_ls_shift/su_mean 0.000
_refine_ls_structure_factor_coef Fsqd
_refine_ls_weighting_details 'calc w=1/[\s^2^(Fo^2^)+(0.0593P)^2^+0.0000P] where P=(Fo^2^+2Fc^2^)/3'
_refine_ls_weighting_scheme calc
_refine_ls_wR_factor_gt 0.1110
_refine_ls_wR_factor_ref 0.1236
_reflns_number_gt 4681
_reflns_number_total 7112
_reflns_threshold_expression >2sigma(I)
_cod_data_source_file J-Mater-Chem-C-2014-2-124-1.cif
_cod_data_source_block 2a
_cod_depositor_comments
;
The following automatic conversions were performed:

data item '_symmetry_cell_setting' value 'Triclinic' was changed to
'triclinic' in accordance with the built-in table derived from the
CIF Core dictionary named 'cif_core.dic' version 2.4.5 last updated
on 2014-11-21.

data item '_exptl_crystal_density_meas' value 'not measured' was
changed to '?' -- the value is perceived as not measured.

Automatic conversion script
Id: cif_fix_values 6909 2019-04-08 15:41:33Z antanas 
;
_cod_original_cell_volume 1760.7(17)
_cod_original_sg_symbol_H-M P-1
_cod_database_code 7233579

loop_
_symmetry_equiv_pos_as_xyz
'x, y, z'
'-x, -y, -z'

loop_
_atom_site_label
_atom_site_type_symbol
_atom_site_fract_x
_atom_site_fract_y
_atom_site_fract_z
_atom_site_U_iso_or_equiv
_atom_site_adp_type
_atom_site_occupancy
_atom_site_symmetry_multiplicity
_atom_site_calc_flag
_atom_site_refinement_flags
_atom_site_disorder_assembly
_atom_site_disorder_group
Si2 Si 0.65559(7) 0.79309(5) 0.40271(3) 0.04340(16) Uani 1 1 d . . .
N3 N 1.5012(2) 0.54696(16) 0.19792(9) 0.0471(4) Uani 1 1 d . . .
Si1 Si 1.77346(7) 0.34180(5) 0.18526(3) 0.04513(17) Uani 1 1 d . . .
N2 N 0.9569(2) 0.76526(15) 0.30214(9) 0.0453(4) Uani 1 1 d . . .
S3 S 0.95284(8) 0.55673(5) 0.38880(3) 0.05518(18) Uani 1 1 d . . .
N1 N 1.2365(2) 0.69720(15) 0.23015(9) 0.0460(4) Uani 1 1 d . . .
S4 S 1.43237(8) 0.36609(5) 0.29856(3) 0.05513(18) Uani 1 1 d . . .
C4 C 1.5646(3) 0.4314(2) 0.22445(11) 0.0486(5) Uani 1 1 d . . .
C5 C 1.2844(3) 0.50204(18) 0.29327(11) 0.0447(5) Uani 1 1 d . . .
C6 C 1.1264(3) 0.56590(18) 0.32378(10) 0.0440(5) Uani 1 1 d . . .
C7 C 1.3472(3) 0.58431(18) 0.23667(11) 0.0434(5) Uani 1 1 d . . .
C8 C 0.8618(3) 0.71167(18) 0.35731(11) 0.0463(5) Uani 1 1 d . . .
C9 C 1.1016(3) 0.68334(18) 0.28423(10) 0.0433(5) Uani 1 1 d . . .
C10 C 0.5582(3) 0.9238(2) 0.33325(11) 0.0519(6) Uani 1 1 d . . .
H10A H 0.6500 0.9687 0.3125 0.062 Uiso 1 1 calc R . .
C11 C 0.7230(3) 0.8496(2) 0.46984(11) 0.0549(6) Uani 1 1 d . . .
H11A H 0.6157 0.8905 0.4942 0.066 Uiso 1 1 calc R . .
C13 C 1.7136(3) 0.2794(2) 0.11899(13) 0.0650(7) Uani 1 1 d . . .
H13A H 1.8229 0.2371 0.0965 0.078 Uiso 1 1 calc R . .
C14 C 1.2570(3) 0.80428(19) 0.17529(11) 0.0522(6) Uani 1 1 d . . .
H14A H 1.3804 0.8053 0.1639 0.063 Uiso 1 1 calc R . .
H14B H 1.1970 0.8749 0.1924 0.063 Uiso 1 1 calc R . .
C16 C 0.4027(4) 1.0121(3) 0.36223(16) 0.0948(10) Uani 1 1 d . . .
H16A H 0.3591 1.0769 0.3247 0.142 Uiso 1 1 calc R . .
H16B H 0.4403 1.0436 0.3942 0.142 Uiso 1 1 calc R . .
H16C H 0.3114 0.9710 0.3860 0.142 Uiso 1 1 calc R . .
C17 C 1.1860(3) 0.8111(2) 0.11009(12) 0.0657(7) Uani 1 1 d . . .
H17A H 1.2316 0.8707 0.0724 0.079 Uiso 1 1 calc R . .
H17B H 1.2294 0.7341 0.0982 0.079 Uiso 1 1 calc R . .
C18 C 1.9147(3) 0.4519(2) 0.14102(14) 0.0694(7) Uani 1 1 d . . .
H18A H 1.8441 0.5148 0.1082 0.083 Uiso 1 1 calc R . .
C20 C 0.5105(4) 0.8878(3) 0.27366(14) 0.0789(8) Uani 1 1 d . . .
H20A H 0.4628 0.9589 0.2403 0.118 Uiso 1 1 calc R . .
H20B H 0.4251 0.8396 0.2916 0.118 Uiso 1 1 calc R . .
H20C H 0.6137 0.8426 0.2517 0.118 Uiso 1 1 calc R . .
C21 C 0.9908(3) 0.8424(2) 0.11513(13) 0.0695(7) Uani 1 1 d . . .
H21A H 0.9482 0.9241 0.1205 0.083 Uiso 1 1 calc R . .
H21B H 0.9441 0.7896 0.1566 0.083 Uiso 1 1 calc R . .
C26 C 0.8362(4) 0.9415(3) 0.43656(16) 0.0899(9) Uani 1 1 d . . .
H26A H 0.8664 0.9686 0.4722 0.135 Uiso 1 1 calc R . .
H26B H 0.7720 1.0089 0.4055 0.135 Uiso 1 1 calc R . .
H26C H 0.9413 0.9049 0.4111 0.135 Uiso 1 1 calc R . .
C27 C 1.5990(4) 0.1878(3) 0.15257(17) 0.0962(10) Uani 1 1 d . . .
H27A H 1.5730 0.1580 0.1172 0.144 Uiso 1 1 calc R . .
H27B H 1.4917 0.2260 0.1761 0.144 Uiso 1 1 calc R . .
H27C H 1.6606 0.1222 0.1854 0.144 Uiso 1 1 calc R . .
C28 C 0.9201(4) 0.8325(3) 0.05248(16) 0.0903(9) Uani 1 1 d . . .
H28A H 0.9625 0.8880 0.0114 0.108 Uiso 1 1 calc R . .
H28B H 0.9676 0.7519 0.0458 0.108 Uiso 1 1 calc R . .
C30 C 0.6582(5) 0.8426(4) -0.0025(2) 0.1443(17) Uani 1 1 d . . .
H30A H 0.5325 0.8600 0.0054 0.216 Uiso 1 1 calc R . .
H30B H 0.7021 0.7614 -0.0071 0.216 Uiso 1 1 calc R . .
H30C H 0.6962 0.8970 -0.0444 0.216 Uiso 1 1 calc R . .
C31 C 0.7274(4) 0.8576(4) 0.0582(2) 0.1219(14) Uani 1 1 d . . .
H31A H 0.6801 0.9394 0.0629 0.146 Uiso 1 1 calc R . .
H31B H 0.6845 0.8044 0.1004 0.146 Uiso 1 1 calc R . .
C32 C 1.9555(5) 0.5162(3) 0.1889(2) 0.1244(14) Uani 1 1 d . . .
H32A H 2.0260 0.5719 0.1625 0.187 Uiso 1 1 calc R . .
H32B H 2.0182 0.4584 0.2246 0.187 Uiso 1 1 calc R . .
H32C H 1.8481 0.5591 0.2098 0.187 Uiso 1 1 calc R . .
C34 C 1.6233(4) 0.3793(3) 0.06186(15) 0.0946(10) Uani 1 1 d . . .
H34A H 1.5962 0.3442 0.0291 0.142 Uiso 1 1 calc R . .
H34B H 1.7002 0.4322 0.0384 0.142 Uiso 1 1 calc R . .
H34C H 1.5170 0.4241 0.0824 0.142 Uiso 1 1 calc R . .
C1 C 2.0782(5) 0.3996(4) 0.0965(3) 0.1583(19) Uani 1 1 d . . .
H1A H 2.1441 0.4601 0.0748 0.237 Uiso 1 1 calc R . .
H1B H 2.0444 0.3731 0.0615 0.237 Uiso 1 1 calc R . .
H1C H 2.1491 0.3326 0.1254 0.237 Uiso 1 1 calc R . .
C19 C 1.8635(3) 0.2137(2) 0.25805(12) 0.0570(6) Uani 1 1 d . . .
H19A H 1.7664 0.1746 0.2808 0.068 Uiso 1 1 calc R . .
C2 C 0.5183(3) 0.6797(2) 0.44797(12) 0.0611(6) Uani 1 1 d . . .
H2B H 0.5971 0.6122 0.4752 0.073 Uiso 1 1 calc R . .
C15 C 0.8175(4) 0.7475(3) 0.52439(13) 0.0768(8) Uani 1 1 d . . .
H15A H 0.8481 0.7804 0.5574 0.115 Uiso 1 1 calc R . .
H15B H 0.9220 0.7041 0.5020 0.115 Uiso 1 1 calc R . .
H15C H 0.7417 0.6939 0.5480 0.115 Uiso 1 1 calc R . .
C22 C 1.9211(4) 0.2517(3) 0.31519(14) 0.0815(8) Uani 1 1 d . . .
H22A H 1.9638 0.1815 0.3501 0.122 Uiso 1 1 calc R . .
H22B H 1.8229 0.3028 0.3359 0.122 Uiso 1 1 calc R . .
H22C H 2.0125 0.2945 0.2952 0.122 Uiso 1 1 calc R . .
C23 C 2.0099(4) 0.1163(3) 0.23173(17) 0.0982(11) Uani 1 1 d . . .
H23A H 2.0498 0.0532 0.2707 0.147 Uiso 1 1 calc R . .
H23B H 2.1058 0.1512 0.2060 0.147 Uiso 1 1 calc R . .
H23C H 1.9653 0.0838 0.2022 0.147 Uiso 1 1 calc R . .
C12 C 0.3686(4) 0.7233(3) 0.50128(17) 0.1004(11) Uani 1 1 d . . .
H12A H 0.3060 0.6611 0.5233 0.151 Uiso 1 1 calc R . .
H12B H 0.2902 0.7936 0.4783 0.151 Uiso 1 1 calc R . .
H12C H 0.4157 0.7428 0.5358 0.151 Uiso 1 1 calc R . .
C3 C 0.4546(5) 0.6257(3) 0.39955(17) 0.0971(10) Uani 1 1 d . . .
H3B H 0.3882 0.5681 0.4268 0.146 Uiso 1 1 calc R . .
H3C H 0.5538 0.5867 0.3724 0.146 Uiso 1 1 calc R . .
H3D H 0.3819 0.6886 0.3692 0.146 Uiso 1 1 calc R . .

loop_
_atom_site_aniso_label
_atom_site_aniso_U_11
_atom_site_aniso_U_22
_atom_site_aniso_U_33
_atom_site_aniso_U_23
_atom_site_aniso_U_13
_atom_site_aniso_U_12
Si2 0.0389(3) 0.0441(3) 0.0423(3) -0.0132(3) -0.0036(3) 0.0005(3)
N3 0.0428(10) 0.0449(11) 0.0472(10) -0.0122(8) -0.0009(8) -0.0016(8)
Si1 0.0380(3) 0.0452(3) 0.0478(4) -0.0155(3) -0.0018(3) -0.0004(3)
N2 0.0423(10) 0.0430(10) 0.0456(10) -0.0146(8) -0.0038(8) 0.0010(8)
S3 0.0542(4) 0.0446(3) 0.0492(3) -0.0067(3) 0.0074(3) 0.0029(3)
N1 0.0429(10) 0.0374(10) 0.0468(10) -0.0068(8) 0.0023(8) -0.0003(8)
S4 0.0518(3) 0.0416(3) 0.0552(4) -0.0082(3) 0.0044(3) 0.0055(3)
C4 0.0433(12) 0.0482(13) 0.0483(13) -0.0135(10) -0.0014(10) -0.0014(10)
C5 0.0437(12) 0.0409(12) 0.0417(12) -0.0103(9) -0.0019(9) 0.0012(10)
C6 0.0419(12) 0.0406(12) 0.0432(12) -0.0105(9) -0.0029(9) -0.0003(10)
C7 0.0420(12) 0.0411(12) 0.0431(12) -0.0130(10) -0.0029(9) -0.0014(10)
C8 0.0475(12) 0.0411(12) 0.0450(12) -0.0122(10) -0.0044(10) -0.0001(10)
C9 0.0414(12) 0.0409(12) 0.0438(12) -0.0140(9) -0.0048(10) 0.0004(10)
C10 0.0513(13) 0.0486(13) 0.0511(13) -0.0105(10) -0.0122(11) -0.0009(11)
C11 0.0513(13) 0.0620(15) 0.0489(13) -0.0218(11) -0.0072(11) 0.0005(12)
C13 0.0624(15) 0.0732(17) 0.0594(15) -0.0274(13) -0.0085(12) -0.0032(14)
C14 0.0526(13) 0.0423(13) 0.0550(14) -0.0070(10) -0.0031(11) -0.0076(11)
C16 0.094(2) 0.079(2) 0.086(2) -0.0239(17) -0.0265(17) 0.0382(17)
C17 0.0722(17) 0.0635(16) 0.0512(14) -0.0037(12) -0.0025(13) -0.0128(14)
C18 0.0531(15) 0.0692(17) 0.0779(18) -0.0094(14) 0.0004(13) -0.0159(13)
C20 0.100(2) 0.0764(19) 0.0610(17) -0.0084(14) -0.0345(16) -0.0132(16)
C21 0.0739(18) 0.0662(17) 0.0648(17) -0.0116(13) -0.0182(14) -0.0074(14)
C26 0.106(2) 0.093(2) 0.091(2) -0.0321(18) -0.0263(19) -0.035(2)
C27 0.118(3) 0.089(2) 0.106(3) -0.035(2) -0.032(2) -0.040(2)
C28 0.089(2) 0.106(2) 0.074(2) -0.0237(18) -0.0183(17) -0.0121(19)
C30 0.106(3) 0.193(5) 0.164(4) -0.099(4) -0.057(3) 0.001(3)
C31 0.085(2) 0.180(4) 0.110(3) -0.061(3) -0.030(2) -0.005(2)
C32 0.153(4) 0.109(3) 0.139(3) -0.008(2) -0.042(3) -0.083(3)
C34 0.109(2) 0.112(3) 0.0648(19) -0.0143(17) -0.0308(18) -0.022(2)
C1 0.089(3) 0.146(4) 0.207(5) -0.042(3) 0.077(3) -0.043(3)
C19 0.0505(13) 0.0533(14) 0.0620(15) -0.0157(12) -0.0116(11) 0.0020(11)
C2 0.0536(14) 0.0663(16) 0.0567(15) -0.0071(12) -0.0053(12) -0.0119(13)
C15 0.0753(18) 0.096(2) 0.0558(16) -0.0213(15) -0.0223(14) -0.0010(16)
C22 0.090(2) 0.083(2) 0.0675(18) -0.0079(15) -0.0284(16) -0.0095(17)
C23 0.089(2) 0.074(2) 0.107(2) -0.0253(18) -0.0263(19) 0.0364(17)
C12 0.0671(19) 0.112(3) 0.105(2) -0.020(2) 0.0273(17) -0.0273(18)
C3 0.115(3) 0.091(2) 0.098(2) -0.0026(18) -0.031(2) -0.054(2)

loop_
_atom_type_symbol
_atom_type_description
_atom_type_scat_dispersion_real
_atom_type_scat_dispersion_imag
_atom_type_scat_source
C C 0.0033 0.0016 'International Tables Vol C Tables 4.2.6.8 and 6.1.1.4'
H H 0.0000 0.0000 'International Tables Vol C Tables 4.2.6.8 and 6.1.1.4'
N N 0.0061 0.0033 'International Tables Vol C Tables 4.2.6.8 and 6.1.1.4'
Si Si 0.0817 0.0704 'International Tables Vol C Tables 4.2.6.8 and 6.1.1.4'
S S 0.1246 0.1234 'International Tables Vol C Tables 4.2.6.8 and 6.1.1.4'

loop_
_geom_angle_atom_site_label_1
_geom_angle_atom_site_label_2
_geom_angle_atom_site_label_3
_geom_angle
_geom_angle_site_symmetry_1
_geom_angle_site_symmetry_3
C10 Si2 C8 105.45(10) . .
C10 Si2 C2 116.90(11) . .
C8 Si2 C2 107.29(11) . .
C10 Si2 C11 110.04(11) . .
C8 Si2 C11 107.30(11) . .
C2 Si2 C11 109.37(11) . .
C4 N3 C7 109.11(18) . .
C18 Si1 C4 105.81(12) . .
C18 Si1 C19 116.51(12) . .
C4 Si1 C19 107.00(11) . .
C18 Si1 C13 110.19(13) . .
C4 Si1 C13 107.41(11) . .
C19 Si1 C13 109.45(12) . .
C8 N2 C9 109.28(18) . .
C6 S3 C8 89.96(10) . .
C7 N1 C9 105.07(17) . .
C7 N1 C14 126.23(17) . .
C9 N1 C14 128.64(17) . .
C5 S4 C4 90.02(11) . .
N3 C4 S4 114.21(15) . .
N3 C4 Si1 123.32(17) . .
S4 C4 Si1 122.44(13) . .
C7 C5 C6 106.42(18) . .
C7 C5 S4 107.68(15) . .
C6 C5 S4 145.88(17) . .
C9 C6 C5 106.40(18) . .
C9 C6 S3 107.95(15) . .
C5 C6 S3 145.64(17) . .
N3 C7 N1 130.03(19) . .
N3 C7 C5 118.98(18) . .
N1 C7 C5 110.98(18) . .
N2 C8 S3 113.97(15) . .
N2 C8 Si2 123.70(15) . .
S3 C8 Si2 122.21(12) . .
N2 C9 C6 118.84(19) . .
N2 C9 N1 130.02(19) . .
C6 C9 N1 111.14(17) . .
C16 C10 C20 110.6(2) . .
C16 C10 Si2 113.15(17) . .
C20 C10 Si2 114.25(17) . .
C16 C10 H10A 106.0 . .
C20 C10 H10A 106.0 . .
Si2 C10 H10A 106.0 . .
C26 C11 C15 109.8(2) . .
C26 C11 Si2 112.10(17) . .
C15 C11 Si2 112.49(18) . .
C26 C11 H11A 107.4 . .
C15 C11 H11A 107.4 . .
Si2 C11 H11A 107.4 . .
C34 C13 C27 110.0(2) . .
C34 C13 Si1 112.0(2) . .
C27 C13 Si1 112.34(18) . .
C34 C13 H13A 107.4 . .
C27 C13 H13A 107.4 . .
Si1 C13 H13A 107.4 . .
N1 C14 C17 113.21(19) . .
N1 C14 H14A 108.9 . .
C17 C14 H14A 108.9 . .
N1 C14 H14B 108.9 . .
C17 C14 H14B 108.9 . .
H14A C14 H14B 107.7 . .
C10 C16 H16A 109.5 . .
C10 C16 H16B 109.5 . .
H16A C16 H16B 109.5 . .
C10 C16 H16C 109.5 . .
H16A C16 H16C 109.5 . .
H16B C16 H16C 109.5 . .
C21 C17 C14 114.8(2) . .
C21 C17 H17A 108.6 . .
C14 C17 H17A 108.6 . .
C21 C17 H17B 108.6 . .
C14 C17 H17B 108.6 . .
H17A C17 H17B 107.5 . .
C32 C18 C1 112.5(3) . .
C32 C18 Si1 114.3(2) . .
C1 C18 Si1 113.2(2) . .
C32 C18 H18A 105.3 . .
C1 C18 H18A 105.3 . .
Si1 C18 H18A 105.3 . .
C10 C20 H20A 109.5 . .
C10 C20 H20B 109.5 . .
H20A C20 H20B 109.5 . .
C10 C20 H20C 109.5 . .
H20A C20 H20C 109.5 . .
H20B C20 H20C 109.5 . .
C17 C21 C28 114.3(2) . .
C17 C21 H21A 108.7 . .
C28 C21 H21A 108.7 . .
C17 C21 H21B 108.7 . .
C28 C21 H21B 108.7 . .
H21A C21 H21B 107.6 . .
C11 C26 H26A 109.5 . .
C11 C26 H26B 109.5 . .
H26A C26 H26B 109.5 . .
C11 C26 H26C 109.5 . .
H26A C26 H26C 109.5 . .
H26B C26 H26C 109.5 . .
C13 C27 H27A 109.5 . .
C13 C27 H27B 109.5 . .
H27A C27 H27B 109.5 . .
C13 C27 H27C 109.5 . .
H27A C27 H27C 109.5 . .
H27B C27 H27C 109.5 . .
C31 C28 C21 114.8(3) . .
C31 C28 H28A 108.6 . .
C21 C28 H28A 108.6 . .
C31 C28 H28B 108.6 . .
C21 C28 H28B 108.6 . .
H28A C28 H28B 107.5 . .
C31 C30 H30A 109.5 . .
C31 C30 H30B 109.5 . .
H30A C30 H30B 109.5 . .
C31 C30 H30C 109.5 . .
H30A C30 H30C 109.5 . .
H30B C30 H30C 109.5 . .
C28 C31 C30 114.7(3) . .
C28 C31 H31A 108.6 . .
C30 C31 H31A 108.6 . .
C28 C31 H31B 108.6 . .
C30 C31 H31B 108.6 . .
H31A C31 H31B 107.6 . .
C18 C32 H32A 109.5 . .
C18 C32 H32B 109.5 . .
H32A C32 H32B 109.5 . .
C18 C32 H32C 109.5 . .
H32A C32 H32C 109.5 . .
H32B C32 H32C 109.5 . .
C13 C34 H34A 109.5 . .
C13 C34 H34B 109.5 . .
H34A C34 H34B 109.5 . .
C13 C34 H34C 109.5 . .
H34A C34 H34C 109.5 . .
H34B C34 H34C 109.5 . .
C18 C1 H1A 109.5 . .
C18 C1 H1B 109.5 . .
H1A C1 H1B 109.5 . .
C18 C1 H1C 109.5 . .
H1A C1 H1C 109.5 . .
H1B C1 H1C 109.5 . .
C23 C19 C22 110.5(2) . .
C23 C19 Si1 112.95(18) . .
C22 C19 Si1 114.97(17) . .
C23 C19 H19A 105.9 . .
C22 C19 H19A 105.9 . .
Si1 C19 H19A 105.9 . .
C12 C2 C3 111.6(2) . .
C12 C2 Si2 113.6(2) . .
C3 C2 Si2 115.04(18) . .
C12 C2 H2B 105.2 . .
C3 C2 H2B 105.2 . .
Si2 C2 H2B 105.2 . .
C11 C15 H15A 109.5 . .
C11 C15 H15B 109.5 . .
H15A C15 H15B 109.5 . .
C11 C15 H15C 109.5 . .
H15A C15 H15C 109.5 . .
H15B C15 H15C 109.5 . .
C19 C22 H22A 109.5 . .
C19 C22 H22B 109.5 . .
H22A C22 H22B 109.5 . .
C19 C22 H22C 109.5 . .
H22A C22 H22C 109.5 . .
H22B C22 H22C 109.5 . .
C19 C23 H23A 109.5 . .
C19 C23 H23B 109.5 . .
H23A C23 H23B 109.5 . .
C19 C23 H23C 109.5 . .
H23A C23 H23C 109.5 . .
H23B C23 H23C 109.5 . .
C2 C12 H12A 109.5 . .
C2 C12 H12B 109.5 . .
H12A C12 H12B 109.5 . .
C2 C12 H12C 109.5 . .
H12A C12 H12C 109.5 . .
H12B C12 H12C 109.5 . .
C2 C3 H3B 109.5 . .
C2 C3 H3C 109.5 . .
H3B C3 H3C 109.5 . .
C2 C3 H3D 109.5 . .
H3B C3 H3D 109.5 . .
H3C C3 H3D 109.5 . .

loop_
_geom_bond_atom_site_label_1
_geom_bond_atom_site_label_2
_geom_bond_distance
_geom_bond_site_symmetry_2
Si2 C10 1.883(2) .
Si2 C8 1.884(2) .
Si2 C2 1.886(3) .
Si2 C11 1.892(2) .
N3 C4 1.324(3) .
N3 C7 1.361(3) .
Si1 C18 1.876(3) .
Si1 C4 1.886(2) .
Si1 C19 1.889(2) .
Si1 C13 1.892(3) .
N2 C8 1.324(3) .
N2 C9 1.360(2) .
S3 C6 1.716(2) .
S3 C8 1.771(2) .
N1 C7 1.383(3) .
N1 C9 1.384(3) .
N1 C14 1.457(3) .
S4 C5 1.719(2) .
S4 C4 1.768(2) .
C5 C7 1.387(3) .
C5 C6 1.413(3) .
C6 C9 1.384(3) .
C10 C16 1.534(3) .
C10 C20 1.529(3) .
C10 H10A 0.9800 .
C11 C26 1.530(4) .
C11 C15 1.531(3) .
C11 H11A 0.9800 .
C13 C34 1.537(4) .
C13 C27 1.535(4) .
C13 H13A 0.9800 .
C14 C17 1.508(3) .
C14 H14A 0.9700 .
C14 H14B 0.9700 .
C16 H16A 0.9600 .
C16 H16B 0.9600 .
C16 H16C 0.9600 .
C17 C21 1.492(3) .
C17 H17A 0.9700 .
C17 H17B 0.9700 .
C18 C32 1.518(4) .
C18 C1 1.524(4) .
C18 H18A 0.9800 .
C20 H20A 0.9600 .
C20 H20B 0.9600 .
C20 H20C 0.9600 .
C21 C28 1.529(4) .
C21 H21A 0.9700 .
C21 H21B 0.9700 .
C26 H26A 0.9600 .
C26 H26B 0.9600 .
C26 H26C 0.9600 .
C27 H27A 0.9600 .
C27 H27B 0.9600 .
C27 H27C 0.9600 .
C28 C31 1.475(4) .
C28 H28A 0.9700 .
C28 H28B 0.9700 .
C30 C31 1.513(4) .
C30 H30A 0.9600 .
C30 H30B 0.9600 .
C30 H30C 0.9600 .
C31 H31A 0.9700 .
C31 H31B 0.9700 .
C32 H32A 0.9600 .
C32 H32B 0.9600 .
C32 H32C 0.9600 .
C34 H34A 0.9600 .
C34 H34B 0.9600 .
C34 H34C 0.9600 .
C1 H1A 0.9600 .
C1 H1B 0.9600 .
C1 H1C 0.9600 .
C19 C23 1.541(3) .
C19 C22 1.538(3) .
C19 H19A 0.9800 .
C2 C12 1.529(4) .
C2 C3 1.535(4) .
C2 H2B 0.9800 .
C15 H15A 0.9600 .
C15 H15B 0.9600 .
C15 H15C 0.9600 .
C22 H22A 0.9600 .
C22 H22B 0.9600 .
C22 H22C 0.9600 .
C23 H23A 0.9600 .
C23 H23B 0.9600 .
C23 H23C 0.9600 .
C12 H12A 0.9600 .
C12 H12B 0.9600 .
C12 H12C 0.9600 .
C3 H3B 0.9600 .
C3 H3C 0.9600 .
C3 H3D 0.9600 .
